data_7202143
loop_
_publ_author_name
'Dupont, Nathalie'
'Lazar, Adina N.'
'Perret, Florent'
'Danylyuk, Oksana'
'Suwinska, Kinga'
'Navaza, Alda'
'Coleman, Anthony W.'

_publ_section_title
;
 Solid state structures of the complexes between the antiseptic
 chlorhexidine and three anionic derivatives of calix[4]arene
;
_journal_issue 8
_journal_name_full CrystEngComm
_journal_page_first 975
_journal_paper_doi 10.1039/b805317k
_journal_volume 10
_journal_year 2008
_chemical_absolute_configuration unk
_chemical_formula_moiety '2(C22 H30 Cl2 N10), 6(C H4 O), 6(H2 O), 2(C59 H142 K2 O28 P4)'
_chemical_formula_sum 'C168 H230 Cl4 K4 N20 O69 P8'
_chemical_formula_weight 4179.68
_chemical_name_common
;
calix(4)arene dihydroxyphosphonic acid Chlorhexidine
;
_chemical_name_systematic
;
calix[4]arene dihydroxyphosphonic acid Chlorhexidine
;
_space_group_IT_number 9
_symmetry_cell_setting monoclinic
_symmetry_space_group_name_Hall 'C -2yc'
_symmetry_space_group_name_H-M 'C 1 c 1'
_atom_sites_solution_hydrogens geom
_atom_sites_solution_primary direct
_atom_sites_solution_secondary difmap
_audit_creation_method SHELXL-97
_cell_angle_alpha 90.000(5)
_cell_angle_beta 109.506(6)
_cell_angle_gamma 90.000(6)
_cell_formula_units_Z 2
_cell_length_a 26.4440(13)
_cell_length_b 13.1260(16)
_cell_length_c 31.572(3)
_cell_measurement_reflns_used 12557
_cell_measurement_temperature 110(2)
_cell_measurement_theta_max 18.9
_cell_measurement_theta_min 2.68
_cell_volume 10329.8(17)
_computing_cell_refinement 'Denzo and Scalepak (Otwinowski & Minor, 1997)'
_computing_data_collection 'Collect data collection software (Nonius B.V., 1998)'
_computing_data_reduction 'Denzo and Scalepak (Otwinowski & Minor, 1997)'
_computing_structure_refinement 'SHELXL-97 (Sheldrick, 1997)'
_computing_structure_solution 'SHELXS-97 (Sheldrick, 1990)'
_diffrn_ambient_temperature 110(2)
_diffrn_detector_area_resol_mean 9.1
_diffrn_measured_fraction_theta_full 0.983
_diffrn_measured_fraction_theta_max 0.983
_diffrn_measurement_device_type KappaCCD
_diffrn_measurement_method rotation
_diffrn_radiation_monochromator graphite
_diffrn_radiation_source 'fine-focus sealed tube'
_diffrn_radiation_type MoK\a
_diffrn_radiation_wavelength 0.71073
_diffrn_reflns_av_R_equivalents 0.0632
_diffrn_reflns_av_unetI/netI 0.0985
_diffrn_reflns_limit_h_max 24
_diffrn_reflns_limit_h_min -24
_diffrn_reflns_limit_k_max 11
_diffrn_reflns_limit_k_min -11
_diffrn_reflns_limit_l_max 28
_diffrn_reflns_limit_l_min -28
_diffrn_reflns_number 12617
_diffrn_reflns_theta_full 18.9
_diffrn_reflns_theta_max 18.9
_diffrn_reflns_theta_min 2.68
_exptl_absorpt_coefficient_mu 0.288
_exptl_absorpt_correction_type none
_exptl_crystal_colour colorless
_exptl_crystal_density_diffrn 1.344
_exptl_crystal_density_method 'not measured'
_exptl_crystal_description parallepiped
_exptl_crystal_F_000 4388
_exptl_crystal_size_max 0.18
_exptl_crystal_size_mid 0.13
_exptl_crystal_size_min 0.08
_refine_diff_density_max 0.522
_refine_diff_density_min -0.288
_refine_diff_density_rms 0.074
_refine_ls_abs_structure_details 'Flack H D (1983), Acta Cryst. A39, 876-881'
_refine_ls_abs_structure_Flack 0.48(9)
_refine_ls_extinction_method none
_refine_ls_goodness_of_fit_ref 1.005
_refine_ls_hydrogen_treatment constr
_refine_ls_matrix_type full
_refine_ls_number_parameters 853
_refine_ls_number_reflns 7656
_refine_ls_number_restraints 8
_refine_ls_restrained_S_all 1.006
_refine_ls_R_factor_all 0.1038
_refine_ls_R_factor_gt 0.0714
_refine_ls_shift/su_max 0
_refine_ls_shift/su_mean 0
_refine_ls_structure_factor_coef Fsqd
_refine_ls_weighting_details 'calc w=1/[\s^2^(Fo^2^)+(0.1168P)^2^+0.0000P] where P=(Fo^2^+2Fc^2^)/3'
_refine_ls_weighting_scheme calc
_refine_ls_wR_factor_gt 0.1695
_refine_ls_wR_factor_ref 0.1879
_reflns_number_gt 5493
_reflns_number_total 7656
_reflns_threshold_expression >2sigma(I)
_cod_data_source_file b805317k.txt
_cod_data_source_block Calix[4]diPhosphateChlorhexidine
_cod_depositor_comments
;
The following automatic conversions were performed:
'_symmetry_cell_setting' value 'Monoclinic' changed to 'monoclinic'
according to '/home/saulius/struct/CIF-dictionaries/cif_core.dic'
dictionary named 'cif_core.dic' version 2.4.1 from 2010-06-29.

Automatic conversion script
Id: cif_fix_enum 1527 2010-12-29 10:47:43Z saulius 
;
_cod_original_sg_symbol_H-M 'C c'
_cod_database_code 7202143

loop_
_space_group_symop_operation_xyz
'x, y, z'
'x, -y, z+1/2'
'x+1/2, y+1/2, z'
'x+1/2, -y+1/2, z+1/2'

loop_
_atom_site_label
_atom_site_type_symbol
_atom_site_fract_x
_atom_site_fract_y
_atom_site_fract_z
_atom_site_U_iso_or_equiv
_atom_site_adp_type
_atom_site_occupancy
_atom_site_symmetry_multiplicity
_atom_site_calc_flag
_atom_site_refinement_flags
_atom_site_disorder_assembly
_atom_site_disorder_group
O1W O 0.2074(4) 0.2794(7) 0.3963(3) 0.081(3) Uiso 1 1 d . . .
O2W O 0.0622(7) 0.7546(11) 0.4225(5) 0.053(4) Uiso 0.5 1 d P . .
O3W O 0.4830(6) 0.3814(10) 0.2827(5) 0.086(4) Uiso 0.7 1 d P A 1
O3W' O 0.5103(15) 0.248(3) 0.2656(12) 0.094(11) Uiso 0.3 1 d P B 2
O4W O 0.9777(13) 0.558(2) 0.3763(11) 0.073(9) Uiso 0.3 1 d P C 1
O4W' O 0.976(2) 0.555(4) 0.336(2) 0.097(17) Uiso 0.2 1 d P D 2
O5W O 0.9783(12) 0.753(2) 0.4464(10) 0.084(8) Uiso 0.35 1 d P E 1
O5W' O 1.027(3) 0.682(5) 0.500(2) 0.08(2) Uiso 0.15 1 d P F 2
Cl3R Cl 0.94443(18) 0.8768(4) 0.15461(14) 0.1012(16) Uani 1 1 d . . .
C5R C 0.8622(6) 0.8998(14) 0.0240(6) 0.063(4) Uani 1 1 d . . .
H5R H 0.8535 0.9521 0.0019 0.076 Uiso 1 1 calc R . .
C4R C 0.8940(6) 0.9224(13) 0.0662(6) 0.058(4) Uani 1 1 d . . .
H4R H 0.9086 0.9888 0.0732 0.07 Uiso 1 1 calc R . .
C3R C 0.9048(6) 0.8490(17) 0.0987(5) 0.068(5) Uani 1 1 d . . .
C2R C 0.8835(7) 0.7518(14) 0.0897(6) 0.068(4) Uani 1 1 d . . .
H2R H 0.8904 0.7026 0.113 0.082 Uiso 1 1 calc R . .
C1R C 0.8518(6) 0.7273(11) 0.0459(6) 0.060(4) Uani 1 1 d . . .
H1R H 0.8372 0.6607 0.0393 0.072 Uiso 1 1 calc R . .
C6R C 0.8412(7) 0.7997(13) 0.0113(7) 0.064(5) Uani 1 1 d . . .
N7R N 0.8050(5) 0.7697(9) -0.0298(4) 0.059(3) Uani 1 1 d . . .
H7R1 H 0.8138 0.7031 -0.0332 0.071 Uiso 1 1 calc R . .
C8R C 0.7942(8) 0.8126(14) -0.0717(6) 0.068(5) Uani 1 1 d . . .
N8R N 0.7578(5) 0.7682(9) -0.1058(4) 0.064(3) Uani 1 1 d . . .
H8R1 H 0.7491 0.7949 -0.1329 0.077 Uiso 0.5 1 calc PR . .
H8R2 H 0.7422 0.7117 -0.1016 0.077 Uiso 0.5 1 calc PR . .
N9R N 0.8205(5) 0.8986(12) -0.0742(4) 0.064(3) Uani 1 1 d . . .
C10R C 0.8015(9) 0.9598(12) -0.1118(6) 0.068(5) Uani 1 1 d . . .
N10R N 0.7503(6) 0.9846(8) -0.1317(4) 0.062(3) Uani 1 1 d . . .
H10A H 0.7414 1.0305 -0.1532 0.075 Uiso 1 1 calc R . .
H10B H 0.7253 0.9551 -0.1233 0.075 Uiso 1 1 calc R . .
N11R N 0.8385(6) 1.0064(9) -0.1255(4) 0.078(4) Uani 1 1 d . . .
H11A H 0.8324 1.0752 -0.1245 0.093 Uiso 1 1 calc R . .
C6Y C 0.8982(8) 0.9919(14) -0.1040(6) 0.088(6) Uani 1 1 d D . .
H6Y1 H 0.9046 0.9604 -0.0742 0.105 Uiso 1 1 calc R . .
H6Y2 H 0.9149 1.0603 -0.0987 0.105 Uiso 1 1 calc R . .
C5Y C 0.9281(13) 0.928(2) -0.1287(8) 0.27(2) Uani 1 1 d D . .
H5Y1 H 0.9303 0.9661 -0.1551 0.324 Uiso 1 1 calc R . .
H5Y2 H 0.9651 0.9142 -0.1085 0.324 Uiso 1 1 calc R . .
C4Y C 0.8990(11) 0.832(2) -0.1432(10) 0.178(12) Uani 1 1 d D . .
H4Y1 H 0.8609 0.8493 -0.159 0.214 Uiso 1 1 calc R . .
H4Y2 H 0.9002 0.7943 -0.1156 0.214 Uiso 1 1 calc R . .
C3Y C 0.9162(12) 0.756(3) -0.1735(13) 0.29(2) Uani 1 1 d D . .
H3Y1 H 0.9114 0.6861 -0.164 0.342 Uiso 1 1 calc R . .
H3Y2 H 0.8918 0.765 -0.2048 0.342 Uiso 1 1 calc R . .
C2Y C 0.9731(10) 0.7682(18) -0.1727(11) 0.204(16) Uani 1 1 d D . .
H2Y1 H 0.9968 0.7537 -0.1417 0.245 Uiso 1 1 calc R . .
H2Y2 H 0.9782 0.8408 -0.1786 0.245 Uiso 1 1 calc R . .
C1Y C 0.9936(9) 0.7051(19) -0.2044(8) 0.165(11) Uani 1 1 d D . .
H1Y1 H 0.9883 0.632 -0.1994 0.198 Uiso 1 1 calc R . .
H1Y2 H 0.9718 0.7216 -0.2358 0.198 Uiso 1 1 calc R . .
N11X N 1.0477(7) 0.7210(11) -0.1990(5) 0.093(4) Uani 1 1 d . . .
H11D H 1.0648 0.7281 -0.1686 0.111 Uiso 1 1 calc R . .
C10X C 1.0784(9) 0.6639(14) -0.2126(5) 0.072(5) Uani 1 1 d . . .
N10X N 1.1293(7) 0.6914(9) -0.2041(4) 0.078(4) Uani 1 1 d . . .
H10C H 1.1414 0.7481 -0.1894 0.094 Uiso 1 1 calc R . .
H10D H 1.1508 0.6528 -0.2133 0.094 Uiso 1 1 calc R . .
N9X N 1.0548(5) 0.5814(13) -0.2402(4) 0.076(4) Uani 1 1 d . . .
C8X C 1.0818(7) 0.4987(15) -0.2399(6) 0.059(4) Uani 1 1 d . . .
N8X N 1.1206(6) 0.4657(9) -0.2037(5) 0.068(4) Uani 1 1 d . . .
H8X1 H 1.1291 0.5005 -0.1784 0.082 Uiso 0.5 1 calc PR . .
H8X2 H 1.1379 0.4091 -0.2049 0.082 Uiso 0.5 1 calc PR . .
N7X N 1.0727(5) 0.4396(10) -0.2751(5) 0.070(4) Uani 1 1 d . . .
H7X1 H 1.0619 0.3785 -0.2667 0.084 Uiso 1 1 calc R . .
C6X C 1.0377(7) 0.4556(15) -0.3208(6) 0.062(4) Uani 1 1 d . . .
C1X C 1.0219(6) 0.5511(13) -0.3377(6) 0.059(4) Uani 1 1 d . . .
H1X H 1.032 0.6091 -0.3188 0.07 Uiso 1 1 calc R . .
C2X C 0.9898(7) 0.5628(15) -0.3845(7) 0.075(5) Uani 1 1 d . . .
H2X H 0.9777 0.6278 -0.397 0.091 Uiso 1 1 calc R . .
C3X C 0.9778(6) 0.4794(15) -0.4091(5) 0.061(4) Uani 1 1 d . . .
C4X C 0.9959(7) 0.3849(13) -0.3929(6) 0.059(4) Uani 1 1 d . . .
H4X H 0.9881 0.3274 -0.4123 0.071 Uiso 1 1 calc R . .
C5X C 1.0247(7) 0.3744(12) -0.3498(7) 0.064(4) Uani 1 1 d . . .
H5X H 1.0366 0.3084 -0.3385 0.077 Uiso 1 1 calc R . .
Cl3X Cl 0.93948(17) 0.4912(3) -0.46569(12) 0.0790(13) Uani 1 1 d . . .
K2 K 0.14250(12) 0.9817(2) 0.34801(9) 0.0515(9) Uani 1 1 d . . .
K1 K 0.30943(17) 1.1037(3) 0.38735(12) 0.0883(12) Uani 1 1 d . . .
P3 P 0.1797(2) 0.7951(3) 0.27723(14) 0.0633(13) Uani 1 1 d . . .
O11 O 0.1857(4) 0.8661(6) 0.3154(3) 0.059(3) Uani 1 1 d . . .
O12 O 0.1265(4) 0.7421(6) 0.2552(3) 0.062(3) Uani 1 1 d . . .
O13 O 0.2258(4) 0.7165(6) 0.2936(3) 0.062(3) Uani 1 1 d . . .
O14 O 0.1949(4) 0.8685(6) 0.2405(3) 0.056(3) Uani 1 1 d . . .
P4 P 0.2682(2) 1.2880(3) 0.29985(13) 0.0629(12) Uani 1 1 d . . .
O7 O 0.2591(4) 1.2158(7) 0.3347(3) 0.067(3) Uani 1 1 d . . .
O8 O 0.2270(4) 1.3750(6) 0.2881(3) 0.070(3) Uani 1 1 d . . .
O9 O 0.3250(4) 1.3238(7) 0.3108(3) 0.068(3) Uani 1 1 d . . .
O10 O 0.2530(4) 1.2105(6) 0.2572(3) 0.058(3) Uani 1 1 d . . .
O15 O 0.2840(4) 1.0068(6) 0.2501(3) 0.061(3) Uiso 1 1 d . . .
H15 H 0.2803 1.0702 0.2513 0.073 Uiso 1 1 calc R . .
O16 O 0.1624(4) 1.0620(6) 0.2141(3) 0.059(2) Uiso 1 1 d . . .
H16 H 0.192 1.0863 0.2146 0.071 Uiso 1 1 calc R . .
C73 C 0.1455(5) 0.8433(9) 0.1627(4) 0.047(3) Uiso 1 1 d . . .
C74 C 0.1930(5) 0.8354(9) 0.1977(4) 0.048(4) Uiso 1 1 d . . .
C75 C 0.2415(6) 0.8031(9) 0.1919(4) 0.054(4) Uiso 1 1 d . . .
C76 C 0.2384(6) 0.7720(9) 0.1501(4) 0.052(4) Uiso 1 1 d . . .
H76 H 0.2699 0.7476 0.1454 0.063 Uiso 1 1 calc R . .
C77 C 0.1917(6) 0.7744(9) 0.1145(5) 0.055(4) Uiso 1 1 d . . .
H77 H 0.1914 0.7506 0.086 0.066 Uiso 1 1 calc R . .
C78 C 0.1449(6) 0.8109(9) 0.1193(4) 0.056(4) Uiso 1 1 d . . .
H78 H 0.1129 0.8145 0.0942 0.067 Uiso 1 1 calc R . .
C79 C 0.0950(6) 0.8971(9) 0.1655(5) 0.054(4) Uiso 1 1 d . . .
H79A H 0.063 0.8593 0.1466 0.065 Uiso 1 1 calc R . .
H79B H 0.0953 0.8935 0.1969 0.065 Uiso 1 1 calc R . .
C80 C 0.0483(6) 1.0317(9) 0.1114(4) 0.050(4) Uiso 1 1 d . . .
H80 H 0.0246 0.9807 0.0945 0.06 Uiso 1 1 calc R . .
C81 C 0.1236(5) 1.0855(10) 0.1740(4) 0.050(4) Uiso 1 1 d . . .
C82 C 0.0893(6) 1.0060(10) 0.1512(5) 0.055(4) Uiso 1 1 d . . .
C83 C 0.0423(6) 1.1311(10) 0.0971(5) 0.059(4) Uiso 1 1 d . . .
H83 H 0.0142 1.1474 0.0701 0.071 Uiso 1 1 calc R . .
C84 C 0.0758(6) 1.2089(10) 0.1205(4) 0.057(4) Uiso 1 1 d . . .
H84 H 0.0701 1.2768 0.1095 0.068 Uiso 1 1 calc R . .
C85 C 0.1177(5) 1.1872(9) 0.1603(4) 0.044(3) Uiso 1 1 d . . .
C86 C 0.2929(6) 0.8051(10) 0.2290(5) 0.067(4) Uiso 1 1 d . . .
H86A H 0.3108 0.7383 0.2307 0.08 Uiso 1 1 calc R . .
H86B H 0.2858 0.8152 0.2576 0.08 Uiso 1 1 calc R . .
C87 C 0.3296(5) 0.8868(9) 0.2243(4) 0.048(4) Uiso 1 1 d . . .
C88 C 0.3268(5) 0.9852(9) 0.2328(4) 0.045(3) Uiso 1 1 d . . .
C89 C 0.3591(6) 1.0658(9) 0.2293(4) 0.053(4) Uiso 1 1 d . . .
C90 C 0.3996(6) 1.0397(10) 0.2103(4) 0.060(4) Uiso 1 1 d . . .
H90 H 0.4221 1.09 0.2042 0.072 Uiso 1 1 calc R . .
C91 C 0.4043(7) 0.9396(11) 0.2014(5) 0.075(5) Uiso 1 1 d . . .
H91 H 0.4327 0.9207 0.191 0.09 Uiso 1 1 calc R . .
C92 C 0.3703(6) 0.8619(12) 0.2066(5) 0.074(4) Uiso 1 1 d . . .
H92 H 0.3747 0.7938 0.1983 0.089 Uiso 1 1 calc R . .
C93 C 0.2547(6) 1.2379(9) 0.2144(5) 0.053(4) Uiso 1 1 d . . .
C94 C 0.2089(6) 1.2683(9) 0.1817(4) 0.048(3) Uiso 1 1 d . . .
C95 C 0.2101(6) 1.2933(9) 0.1377(5) 0.061(4) Uiso 1 1 d . . .
H95 H 0.1789 1.3131 0.1138 0.073 Uiso 1 1 calc R . .
C96 C 0.2594(6) 1.2866(10) 0.1328(5) 0.065(4) Uiso 1 1 d . . .
H96 H 0.2619 1.3092 0.1049 0.078 Uiso 1 1 calc R . .
C97 C 0.3050(6) 1.2511(10) 0.1635(5) 0.066(4) Uiso 1 1 d . . .
H97 H 0.3368 1.2432 0.1562 0.079 Uiso 1 1 calc R . .
C98 C 0.3041(6) 1.2257(10) 0.2073(4) 0.057(4) Uiso 1 1 d . . .
C99 C 0.3534(6) 1.1750(9) 0.2392(4) 0.057(4) Uiso 1 1 d . . .
H99A H 0.3855 1.2123 0.2382 0.069 Uiso 1 1 calc R . .
H99B H 0.3523 1.1808 0.2702 0.069 Uiso 1 1 calc R . .
C100 C 0.1537(6) 1.2693(10) 0.1870(5) 0.060(4) Uiso 1 1 d . . .
H10E H 0.1579 1.2606 0.2191 0.072 Uiso 1 1 calc R . .
H10F H 0.1367 1.3363 0.1772 0.072 Uiso 1 1 calc R . .
P1 P 0.23094(18) 0.9845(3) 0.43954(13) 0.0524(11) Uani 1 1 d . . .
O17 O 0.2149(3) 1.0659(6) 0.4719(3) 0.044(2) Uani 1 1 d . . .
O18 O 0.1850(4) 0.9104(6) 0.4216(3) 0.056(3) Uani 1 1 d . . .
O19 O 0.2825(4) 0.9347(7) 0.4676(3) 0.065(3) Uani 1 1 d . . .
O20 O 0.2355(4) 1.0473(6) 0.4011(3) 0.060(3) Uani 1 1 d . . .
P2 P 0.1385(2) 1.5005(3) 0.42080(14) 0.0704(13) Uani 1 1 d . . .
O21 O 0.0858(5) 1.5505(8) 0.4170(4) 0.089(3) Uani 1 1 d . . .
O22 O 0.1508(4) 1.4132(6) 0.4599(3) 0.056(3) Uani 1 1 d . . .
O23 O 0.1851(4) 1.5757(6) 0.4364(3) 0.059(3) Uani 1 1 d . . .
O24 O 0.1429(5) 1.4442(7) 0.3820(3) 0.082(3) Uani 1 1 d . . .
O25 O 0.1188(4) 1.2077(7) 0.4586(3) 0.062(3) Uiso 1 1 d . . .
H25 H 0.1457 1.2311 0.4788 0.075 Uiso 1 1 calc R . .
O26 O 0.2405(3) 1.2685(6) 0.5025(3) 0.052(2) Uiso 1 1 d . . .
H26 H 0.2409 1.2078 0.4942 0.063 Uiso 1 1 calc R . .
C51 C 0.3599(6) 1.2358(10) 0.6048(4) 0.060(4) Uiso 1 1 d . . .
H51 H 0.3857 1.1865 0.6206 0.072 Uiso 1 1 calc R . .
C52 C 0.3633(6) 1.3294(10) 0.6198(5) 0.061(4) Uiso 1 1 d . . .
H52 H 0.392 1.346 0.6463 0.073 Uiso 1 1 calc R . .
C53 C 0.3271(6) 1.4065(11) 0.5989(5) 0.062(4) Uiso 1 1 d . . .
H53 H 0.3302 1.4728 0.6115 0.074 Uiso 1 1 calc R . .
C54 C 0.3105(5) 1.0995(9) 0.5468(4) 0.051(4) Uiso 1 1 d . . .
H54A H 0.3426 1.0595 0.5637 0.061 Uiso 1 1 calc R . .
H54B H 0.3083 1.1005 0.5149 0.061 Uiso 1 1 calc R . .
C27 C 0.0504(6) 1.3710(10) 0.4720(5) 0.064(4) Uiso 1 1 d . . .
H27A H 0.0551 1.3782 0.4423 0.076 Uiso 1 1 calc R . .
H27B H 0.0176 1.4088 0.4711 0.076 Uiso 1 1 calc R . .
C28 C 0.0976(6) 1.4154(9) 0.5073(4) 0.055(4) Uiso 1 1 d . . .
C29 C 0.0943(7) 1.4387(10) 0.5504(5) 0.068(4) Uiso 1 1 d . . .
H29 H 0.0609 1.4317 0.5551 0.081 Uiso 1 1 calc R . .
C30 C 0.1373(6) 1.4703(9) 0.5844(5) 0.055(4) Uiso 1 1 d . . .
H30 H 0.1338 1.4855 0.6127 0.066 Uiso 1 1 calc R . .
C31 C 0.1870(6) 1.4810(9) 0.5787(4) 0.049(4) Uiso 1 1 d . . .
H31 H 0.217 1.502 0.6035 0.059 Uiso 1 1 calc R . .
C32 C 0.1938(6) 1.4618(10) 0.5379(5) 0.058(4) Uiso 1 1 d . . .
C33 C 0.1486(6) 1.4330(10) 0.5021(5) 0.054(4) Uiso 1 1 d . . .
C34 C 0.0433(6) 1.2569(10) 0.4812(5) 0.061(4) Uiso 1 1 d . . .
C35 C 0.0786(5) 1.1837(10) 0.4769(4) 0.052(4) Uiso 1 1 d . . .
C36 C 0.0724(6) 1.0820(9) 0.4848(4) 0.056(4) Uiso 1 1 d . . .
C37 C 0.0311(6) 1.0562(10) 0.5011(4) 0.053(4) Uiso 1 1 d . . .
H37 H 0.0265 0.987 0.5077 0.064 Uiso 1 1 calc R . .
C38 C -0.0020(6) 1.1257(9) 0.5075(4) 0.055(4) Uiso 1 1 d . . .
H38 H -0.0292 1.1052 0.5191 0.066 Uiso 1 1 calc R . .
C39 C 0.0022(6) 1.2245(10) 0.4979(4) 0.062(4) Uiso 1 1 d . . .
H39 H -0.0224 1.2728 0.5024 0.074 Uiso 1 1 calc R . .
C40 C 0.1692(6) 0.9745(9) 0.5631(4) 0.051(4) Uiso 1 1 d . . .
H40 H 0.1374 0.9517 0.5678 0.062 Uiso 1 1 calc R . .
C41 C 0.2152(6) 0.9770(9) 0.5984(5) 0.059(4) Uiso 1 1 d . . .
H41 H 0.2158 0.9531 0.627 0.071 Uiso 1 1 calc R . .
C42 C 0.1663(6) 1.0036(9) 0.5200(4) 0.052(4) Uiso 1 1 d . . .
C43 C 0.1121(6) 1.0017(10) 0.4797(5) 0.062(4) Uiso 1 1 d . . .
H43A H 0.1195 1.0142 0.4514 0.075 Uiso 1 1 calc R . .
H43B H 0.0957 0.9333 0.4777 0.075 Uiso 1 1 calc R . .
C44 C 0.2606(6) 1.0137(9) 0.5931(5) 0.053(4) Uiso 1 1 d . . .
H44 H 0.2927 1.0173 0.6182 0.063 Uiso 1 1 calc R . .
C45 C 0.2609(5) 1.0469(8) 0.5503(4) 0.041(3) Uiso 1 1 d . . .
C46 C 0.2155(5) 1.0370(9) 0.5150(4) 0.046(3) Uiso 1 1 d . . .
C47 C 0.3171(6) 1.2077(9) 0.5646(4) 0.048(3) Uiso 1 1 d . . .
C48 C 0.2816(6) 1.2834(10) 0.5430(5) 0.059(4) Uiso 1 1 d . . .
C49 C 0.2874(6) 1.3838(10) 0.5600(4) 0.052(4) Uiso 1 1 d . . .
C50 C 0.2486(6) 1.4641(10) 0.5329(5) 0.059(4) Uiso 1 1 d . . .
H50A H 0.2646 1.5322 0.5422 0.07 Uiso 1 1 calc R . .
H50B H 0.2442 1.4551 0.5008 0.07 Uiso 1 1 calc R . .
O1A O 0.0630(5) 1.0102(8) 0.2825(4) 0.095(3) Uiso 1 1 d . . .
C1A C 0.0405(8) 1.0683(14) 0.2399(6) 0.114(6) Uiso 1 1 d . . .
H1A1 H 0.0623 1.1293 0.2411 0.136 Uiso 1 1 calc R . .
H1A2 H 0.0035 1.0886 0.2361 0.136 Uiso 1 1 calc R . .
H1A3 H 0.0408 1.0255 0.2146 0.136 Uiso 1 1 calc R . .
O2A O 0.3101(4) 1.2177(7) 0.4420(3) 0.086(3) Uiso 1 1 d . . .
C2A C 0.3490(10) 1.2977(15) 0.4639(7) 0.140(8) Uiso 1 1 d . . .
H2A1 H 0.344 1.3563 0.4437 0.168 Uiso 1 1 calc R . .
H2A2 H 0.3855 1.2712 0.4708 0.168 Uiso 1 1 calc R . .
H2A3 H 0.3433 1.319 0.4917 0.168 Uiso 1 1 calc R . .
O3A O 0.3593(5) 0.9895(8) 0.4374(4) 0.100(3) Uiso 1 1 d . . .
C3A C 0.3822(9) 0.8976(14) 0.4238(7) 0.123(7) Uiso 1 1 d . . .
H3A1 H 0.3767 0.9007 0.3916 0.148 Uiso 1 1 calc R . .
H3A2 H 0.3645 0.8368 0.4302 0.148 Uiso 1 1 calc R . .
H3A3 H 0.4207 0.8942 0.4406 0.148 Uiso 1 1 calc R . .
O1K O 0.1252(4) 1.1444(6) 0.3774(3) 0.063(3) Uiso 1 1 d . . .
O2K O 0.0695(5) 0.9010(8) 0.3629(4) 0.104(4) Uiso 1 1 d . . .
O3K O 0.3775(6) 1.1817(10) 0.3736(4) 0.129(4) Uiso 1 1 d . . .
O4K O 0.2857(4) 0.9735(7) 0.3367(3) 0.074(3) Uiso 1 1 d . . .
O5K O 0.1713(4) 1.1028(6) 0.3029(3) 0.057(2) Uiso 1 1 d . . .
O1M O 0.2290(4) 0.5548(7) 0.2506(3) 0.066(3) Uiso 1 1 d . . .
H1M H 0.2252 0.5031 0.2649 0.08 Uiso 1 1 calc R . .
C1M C 0.1960(6) 0.5444(10) 0.2037(5) 0.067(4) Uiso 1 1 d . . .
H1M1 H 0.1582 0.5545 0.2007 0.08 Uiso 1 1 calc R . .
H1M2 H 0.2007 0.4762 0.1931 0.08 Uiso 1 1 calc R . .
H1M3 H 0.2067 0.5957 0.1858 0.08 Uiso 1 1 calc R . .
O2M O 0.1723(4) 0.2480(8) 0.9680(3) 0.081(3) Uiso 1 1 d . . .
H2M H 0.1946 0.2442 0.9544 0.098 Uiso 1 1 calc R . .
C2M C 0.1998(7) 0.2443(12) 1.0153(5) 0.086(5) Uiso 1 1 d . . .
H2M1 H 0.2302 0.2918 1.0232 0.103 Uiso 1 1 calc R . .
H2M2 H 0.2131 0.175 1.0239 0.103 Uiso 1 1 calc R . .
H2M3 H 0.1752 0.2636 1.0312 0.103 Uiso 1 1 calc R . .
O3M O 0.8832(5) 0.9200(8) 0.2668(4) 0.100(3) Uiso 1 1 d D . .
H3M H 0.9123 0.9468 0.2823 0.12 Uiso 1 1 calc R . .
C3M C 0.8545(6) 0.9882(11) 0.2333(5) 0.081(5) Uiso 1 1 d D . .
H3M1 H 0.879 1.0398 0.2288 0.097 Uiso 1 1 calc R . .
H3M2 H 0.8267 1.0216 0.2425 0.097 Uiso 1 1 calc R . .
H3M3 H 0.8377 0.9511 0.2052 0.097 Uiso 1 1 calc R . .

loop_
_atom_site_aniso_label
_atom_site_aniso_U_11
_atom_site_aniso_U_22
_atom_site_aniso_U_33
_atom_site_aniso_U_23
_atom_site_aniso_U_13
_atom_site_aniso_U_12
Cl3R 0.063(3) 0.161(4) 0.075(3) -0.037(3) 0.017(3) 0.001(3)
C5R 0.035(11) 0.097(16) 0.072(15) 0.003(10) 0.038(12) 0.012(9)
C4R 0.032(10) 0.105(13) 0.042(11) -0.011(12) 0.018(10) 0.000(9)
C3R 0.039(11) 0.113(15) 0.050(12) -0.027(13) 0.013(9) 0.008(11)
C2R 0.070(13) 0.079(13) 0.052(13) -0.012(10) 0.014(11) 0.006(10)
C1R 0.072(13) 0.065(11) 0.056(12) -0.010(10) 0.037(11) -0.013(9)
C6R 0.062(13) 0.060(12) 0.093(17) 0.003(13) 0.055(13) -0.001(10)
N7R 0.062(10) 0.085(9) 0.030(8) -0.004(8) 0.016(8) -0.003(8)
C8R 0.090(16) 0.062(13) 0.061(15) 0.021(11) 0.035(13) 0.015(11)
N8R 0.075(10) 0.067(8) 0.045(8) -0.001(7) 0.014(8) -0.009(8)
N9R 0.053(9) 0.080(10) 0.051(9) 0.025(8) 0.008(8) 0.010(8)
C10R 0.080(16) 0.073(12) 0.077(14) -0.014(11) 0.062(14) 0.012(12)
N10R 0.048(10) 0.070(8) 0.068(9) 0.009(6) 0.017(8) -0.007(7)
N11R 0.073(12) 0.075(9) 0.097(11) 0.020(7) 0.045(10) 0.028(8)
C6Y 0.089(17) 0.104(14) 0.093(15) 0.027(11) 0.060(14) 0.015(11)
C5Y 0.46(7) 0.26(4) 0.063(17) 0.03(2) 0.05(3) -0.09(5)
C4Y 0.16(3) 0.24(3) 0.20(3) -0.01(2) 0.14(2) 0.01(2)
C3Y 0.23(5) 0.40(6) 0.23(4) -0.14(4) 0.09(4) -0.06(4)
C2Y 0.12(2) 0.14(2) 0.39(5) -0.07(3) 0.13(3) 0.008(17)
C1Y 0.064(18) 0.20(3) 0.23(3) -0.12(2) 0.041(19) -0.031(17)
N11X 0.100(15) 0.109(11) 0.073(10) -0.035(8) 0.033(10) 0.001(10)
C10X 0.088(17) 0.065(12) 0.064(11) -0.030(10) 0.030(12) 0.030(13)
N10X 0.088(13) 0.075(9) 0.077(10) -0.012(7) 0.034(10) -0.004(9)
N9X 0.069(11) 0.077(10) 0.085(11) -0.026(9) 0.031(9) 0.007(10)
C8X 0.055(13) 0.075(13) 0.053(13) -0.018(12) 0.023(12) 0.009(11)
N8X 0.057(10) 0.080(9) 0.067(10) -0.018(8) 0.021(9) 0.007(8)
N7X 0.073(11) 0.071(9) 0.069(11) -0.011(9) 0.027(10) 0.003(7)
C6X 0.056(12) 0.082(14) 0.046(13) -0.007(13) 0.014(10) -0.008(10)
C1X 0.047(11) 0.062(13) 0.062(13) -0.015(10) 0.012(10) -0.011(9)
C2X 0.052(13) 0.094(15) 0.095(17) -0.005(13) 0.044(13) 0.021(10)
C3X 0.072(13) 0.059(11) 0.064(12) -0.008(11) 0.039(10) 0.012(10)
C4X 0.065(12) 0.070(14) 0.046(12) -0.023(10) 0.023(11) -0.003(10)
C5X 0.058(12) 0.068(12) 0.070(14) -0.023(11) 0.026(11) 0.004(9)
Cl3X 0.072(3) 0.103(3) 0.067(3) -0.006(2) 0.030(3) 0.000(2)
K2 0.059(2) 0.0588(19) 0.0461(18) -0.0017(15) 0.0298(18) -0.0007(17)
K1 0.106(3) 0.099(3) 0.068(2) 0.003(2) 0.040(2) -0.013(2)
P3 0.091(4) 0.061(3) 0.052(3) 0.002(2) 0.042(3) 0.010(3)
O11 0.086(8) 0.059(6) 0.048(6) -0.004(5) 0.044(6) 0.003(5)
O12 0.074(8) 0.057(6) 0.056(6) 0.000(5) 0.020(6) -0.017(6)
O13 0.083(8) 0.062(6) 0.048(6) 0.011(5) 0.031(6) 0.026(6)
O14 0.064(7) 0.064(6) 0.047(6) -0.003(5) 0.027(5) 0.004(5)
P4 0.077(4) 0.067(3) 0.051(3) -0.007(2) 0.029(3) -0.006(3)
O7 0.086(8) 0.078(6) 0.043(6) 0.000(5) 0.029(6) -0.011(5)
O8 0.096(9) 0.054(6) 0.066(7) -0.014(5) 0.037(7) -0.017(6)
O9 0.072(8) 0.088(7) 0.056(6) -0.023(5) 0.038(6) -0.030(6)
O10 0.077(8) 0.069(6) 0.036(5) 0.001(5) 0.030(5) -0.007(5)
P1 0.062(3) 0.059(3) 0.042(2) 0.001(2) 0.025(3) 0.007(3)
O17 0.042(6) 0.056(5) 0.044(5) 0.002(4) 0.028(5) 0.004(4)
O18 0.062(7) 0.051(6) 0.058(6) -0.008(5) 0.024(6) -0.014(5)
O19 0.072(8) 0.073(6) 0.060(6) -0.015(5) 0.036(7) -0.001(6)
O20 0.069(7) 0.070(6) 0.047(6) -0.005(5) 0.028(5) 0.000(5)
P2 0.094(4) 0.067(3) 0.057(3) 0.003(3) 0.036(3) -0.003(3)
O21 0.088(10) 0.079(7) 0.102(9) 0.021(6) 0.035(8) -0.011(7)
O22 0.074(7) 0.061(6) 0.040(5) -0.001(5) 0.031(6) -0.011(5)
O23 0.055(7) 0.060(6) 0.070(6) 0.009(5) 0.030(6) -0.004(6)
O24 0.122(10) 0.070(6) 0.060(7) 0.010(6) 0.040(7) 0.000(6)

loop_
_atom_type_symbol
_atom_type_description
_atom_type_scat_dispersion_real
_atom_type_scat_dispersion_imag
_atom_type_scat_source
C C 0.0033 0.0016 'International Tables Vol C Tables 4.2.6.8 and 6.1.1.4'
H H 0 0 'International Tables Vol C Tables 4.2.6.8 and 6.1.1.4'
Cl Cl 0.1484 0.1585 'International Tables Vol C Tables 4.2.6.8 and 6.1.1.4'
K K 0.2009 0.2494 'International Tables Vol C Tables 4.2.6.8 and 6.1.1.4'
N N 0.0061 0.0033 'International Tables Vol C Tables 4.2.6.8 and 6.1.1.4'
O O 0.0106 0.006 'International Tables Vol C Tables 4.2.6.8 and 6.1.1.4'
P P 0.1023 0.0942 'International Tables Vol C Tables 4.2.6.8 and 6.1.1.4'

loop_
_geom_angle_atom_site_label_1
_geom_angle_atom_site_label_2
_geom_angle_atom_site_label_3
_geom_angle
_geom_angle_site_symmetry_1
_geom_angle_site_symmetry_3
_geom_angle_publ_flag
C4R C5R C6R 122.2(16) . . ?
C4R C5R H5R 118.9 . . ?
C6R C5R H5R 118.9 . . ?
C5R C4R C3R 119.5(15) . . ?
C5R C4R H4R 120.3 . . ?
C3R C4R H4R 120.3 . . ?
C4R C3R C2R 121.8(15) . . ?
C4R C3R Cl3R 120.8(16) . . ?
C2R C3R Cl3R 117.4(16) . . ?
C3R C2R C1R 118.9(15) . . ?
C3R C2R H2R 120.5 . . ?
C1R C2R H2R 120.5 . . ?
C2R C1R C6R 120.9(15) . . ?
C2R C1R H1R 119.6 . . ?
C6R C1R H1R 119.6 . . ?
N7R C6R C1R 115.5(15) . . ?
N7R C6R C5R 127.2(17) . . ?
C1R C6R C5R 116.5(17) . . ?
C8R N7R C6R 129.7(15) . . ?
C8R N7R H7R1 104.9 . . ?
C6R N7R H7R1 104.9 . . ?
N8R C8R N9R 125.1(14) . . ?
N8R C8R N7R 117.7(16) . . ?
N9R C8R N7R 117.2(18) . . ?
C8R N8R H8R1 120 . . ?
C8R N8R H8R2 120 . . ?
H8R1 N8R H8R2 120 . . ?
C8R N9R C10R 119.5(15) . . ?
N10R C10R N11R 118.4(17) . . ?
N10R C10R N9R 124.7(14) . . ?
N11R C10R N9R 116.4(19) . . ?
C10R N10R H10A 120 . . ?
C10R N10R H10B 120 . . ?
H10A N10R H10B 120 . . ?
C10R N11R C6Y 124.4(14) . . ?
C10R N11R H11A 106.2 . . ?
C6Y N11R H11A 106.2 . . ?
N11R C6Y C5Y 118.8(18) . . ?
N11R C6Y H6Y1 107.6 . . ?
C5Y C6Y H6Y1 107.6 . . ?
N11R C6Y H6Y2 107.6 . . ?
C5Y C6Y H6Y2 107.6 . . ?
H6Y1 C6Y H6Y2 107 . . ?
C4Y C5Y C6Y 109(2) . . ?
C4Y C5Y H5Y1 109.9 . . ?
C6Y C5Y H5Y1 109.9 . . ?
C4Y C5Y H5Y2 109.9 . . ?
C6Y C5Y H5Y2 109.9 . . ?
H5Y1 C5Y H5Y2 108.3 . . ?
C5Y C4Y C3Y 121(2) . . ?
C5Y C4Y H4Y1 107.1 . . ?
C3Y C4Y H4Y1 107.1 . . ?
C5Y C4Y H4Y2 107.1 . . ?
C3Y C4Y H4Y2 107.1 . . ?
H4Y1 C4Y H4Y2 106.8 . . ?
C2Y C3Y C4Y 115(2) . . ?
C2Y C3Y H3Y1 108.5 . . ?
C4Y C3Y H3Y1 108.5 . . ?
C2Y C3Y H3Y2 108.5 . . ?
C4Y C3Y H3Y2 108.5 . . ?
H3Y1 C3Y H3Y2 107.5 . . ?
C3Y C2Y C1Y 120(2) . . ?
C3Y C2Y H2Y1 107.2 . . ?
C1Y C2Y H2Y1 107.2 . . ?
C3Y C2Y H2Y2 107.2 . . ?
C1Y C2Y H2Y2 107.2 . . ?
H2Y1 C2Y H2Y2 106.9 . . ?
N11X C1Y C2Y 114.4(17) . . ?
N11X C1Y H1Y1 108.7 . . ?
C2Y C1Y H1Y1 108.7 . . ?
N11X C1Y H1Y2 108.7 . . ?
C2Y C1Y H1Y2 108.7 . . ?
H1Y1 C1Y H1Y2 107.6 . . ?
C10X N11X C1Y 127.5(17) . . ?
C10X N11X H11D 105.4 . . ?
C1Y N11X H11D 105.4 . . ?
N11X C10X N10X 119.0(18) . . ?
N11X C10X N9X 118(2) . . ?
N10X C10X N9X 122.9(14) . . ?
C10X N10X H10C 120 . . ?
C10X N10X H10D 120 . . ?
H10C N10X H10D 120 . . ?
C8X N9X C10X 121.0(15) . . ?
N9X C8X N7X 123.1(18) . . ?
N9X C8X N8X 122.9(15) . . ?
N7X C8X N8X 114.0(17) . . ?
C8X N8X H8X1 120 . . ?
C8X N8X H8X2 120 . . ?
H8X1 N8X H8X2 120 . . ?
C8X N7X C6X 129.5(15) . . ?
C8X N7X H7X1 104.9 . . ?
C6X N7X H7X1 104.9 . . ?
C5X C6X C1X 118.4(15) . . ?
C5X C6X N7X 119.1(18) . . ?
C1X C6X N7X 122.1(16) . . ?
C6X C1X C2X 119.5(14) . . ?
C6X C1X H1X 120.2 . . ?
C2X C1X H1X 120.2 . . ?
C3X C2X C1X 117.2(15) . . ?
C3X C2X H2X 121.4 . . ?
C1X C2X H2X 121.4 . . ?
C2X C3X C4X 123.3(16) . . ?
C2X C3X Cl3X 118.3(15) . . ?
C4X C3X Cl3X 118.4(15) . . ?
C5X C4X C3X 119.1(14) . . ?
C5X C4X H4X 120.4 . . ?
C3X C4X H4X 120.4 . . ?
C4X C5X C6X 122.3(16) . . ?
C4X C5X H5X 118.9 . . ?
C6X C5X H5X 118.9 . . ?
O11 K2 O2K 110.2(4) . . ?
O11 K2 O18 91.9(3) . . ?
O2K K2 O18 77.6(4) . . ?
O11 K2 O5K 82.6(3) . . ?
O2K K2 O5K 147.5(4) . . ?
O18 K2 O5K 133.3(3) . . ?
O11 K2 O1K 157.1(3) . . ?
O2K K2 O1K 92.7(3) . . ?
O18 K2 O1K 93.4(3) . . ?
O5K K2 O1K 77.6(3) . . ?
O11 K2 O1A 97.8(3) . . ?
O2K K2 O1A 73.1(4) . . ?
O18 K2 O1A 150.6(3) . . ?
O5K K2 O1A 75.7(3) . . ?
O1K K2 O1A 88.3(3) . . ?
O11 K2 O20 90.2(3) . . ?
O2K K2 O20 132.1(3) . . ?
O18 K2 O20 58.2(3) . . ?
O5K K2 O20 75.4(3) . . ?
O1K K2 O20 73.9(3) . . ?
O1A K2 O20 148.6(3) . . ?
O11 K2 P1 95.3(3) . . ?
O2K K2 P1 103.5(3) . . ?
O18 K2 P1 29.2(2) . . ?
O5K K2 P1 104.9(2) . . ?
O1K K2 P1 79.1(2) . . ?
O1A K2 P1 166.8(3) . . ?
O20 K2 P1 29.53(19) . . ?
O11 K2 P3 13.2(3) . . ?
O2K K2 P3 102.9(3) . . ?
O18 K2 P3 101.2(2) . . ?
O5K K2 P3 83.0(2) . . ?
O1K K2 P3 160.5(2) . . ?
O1A K2 P3 85.2(3) . . ?
O20 K2 P3 103.0(2) . . ?
P1 K2 P3 107.98(14) . . ?
O11 K2 K1 76.8(3) . . ?
O2K K2 K1 153.6(3) . . ?
O18 K2 K1 76.8(2) . . ?
O5K K2 K1 56.8(2) . . ?
O1K K2 K1 82.8(2) . . ?
O1A K2 K1 132.4(3) . . ?
O20 K2 K1 22.08(18) . . ?
P1 K2 K1 50.07(9) . . ?
P3 K2 K1 88.15(11) . . ?
O3K K1 O3A 96.9(5) . . ?
O3K K1 O20 171.8(4) . . ?
O3A K1 O20 89.4(4) . . ?
O3K K1 O2A 92.5(5) . . ?
O3A K1 O2A 93.0(4) . . ?
O20 K1 O2A 81.9(3) . . ?
O3K K1 O4K 104.9(4) . . ?
O3A K1 O4K 87.3(4) . . ?
O20 K1 O4K 80.6(3) . . ?
O2A K1 O4K 162.5(4) . . ?
O3K K1 O7 82.8(4) . . ?
O3A K1 O7 178.0(4) . . ?
O20 K1 O7 91.2(4) . . ?
O2A K1 O7 89.0(4) . . ?
O4K K1 O7 90.9(4) . . ?
O3K K1 C3A 91.7(5) . . ?
O3A K1 C3A 22.1(4) . . ?
O20 K1 C3A 96.1(4) . . ?
O2A K1 C3A 114.8(4) . . ?
O4K K1 C3A 67.8(4) . . ?
O7 K1 C3A 155.8(4) . . ?
O3K K1 C2A 73.8(5) . . ?
O3A K1 C2A 91.8(5) . . ?
O20 K1 C2A 100.8(4) . . ?
O2A K1 C2A 19.0(4) . . ?
O4K K1 C2A 178.3(5) . . ?
O7 K1 C2A 90.0(5) . . ?
C3A K1 C2A 111.0(6) . . ?
O3K K1 P1 163.4(4) . . ?
O3A K1 P1 70.5(3) . . ?
O20 K1 P1 19.7(2) . . ?
O2A K1 P1 77.8(3) . . ?
O4K K1 P1 85.8(3) . . ?
O7 K1 P1 110.2(3) . . ?
C3A K1 P1 80.5(3) . . ?
C2A K1 P1 95.3(4) . . ?
O3K K1 P4 66.1(4) . . ?
O3A K1 P4 162.1(3) . . ?
O20 K1 P4 108.1(3) . . ?
O2A K1 P4 93.7(3) . . ?
O4K K1 P4 91.3(3) . . ?
O7 K1 P4 17.1(2) . . ?
C3A K1 P4 145.2(3) . . ?
C2A K1 P4 89.1(4) . . ?
P1 K1 P4 127.26(17) . . ?
O3K K1 K2 153.6(4) . . ?
O3A K1 K2 104.4(3) . . ?
O20 K1 K2 25.7(2) . . ?
O2A K1 K2 101.7(3) . . ?
O4K K1 K2 61.4(3) . . ?
O7 K1 K2 75.4(3) . . ?
C3A K1 K2 102.2(4) . . ?
C2A K1 K2 120.2(4) . . ?
P1 K1 K2 43.03(9) . . ?
P4 K1 K2 90.54(12) . . ?
O11 P3 O12 119.4(5) . . ?
O11 P3 O13 106.7(6) . . ?
O12 P3 O13 110.8(5) . . ?
O11 P3 O14 102.5(4) . . ?
O12 P3 O14 110.5(5) . . ?
O13 P3 O14 105.9(5) . . ?
O11 P3 K2 20.9(4) . . ?
O12 P3 K2 101.0(4) . . ?
O13 P3 K2 125.7(4) . . ?
O14 P3 K2 102.4(3) . . ?
P3 O11 K2 145.9(6) . . ?
C74 O14 P3 123.7(7) . . ?
O9 P4 O7 114.4(6) . . ?
O9 P4 O8 113.4(6) . . ?
O7 P4 O8 111.5(5) . . ?
O9 P4 O10 109.8(5) . . ?
O7 P4 O10 98.8(5) . . ?
O8 P4 O10 107.9(5) . . ?
O9 P4 K1 90.6(4) . . ?
O7 P4 K1 26.1(4) . . ?
O8 P4 K1 134.6(4) . . ?
O10 P4 K1 98.3(3) . . ?
P4 O7 K1 136.9(6) . . ?
C93 O10 P4 123.7(7) . . ?
C88 O15 H15 109.5 . . ?
C81 O16 H16 109.5 . . ?
C74 C73 C78 117.6(12) . . ?
C74 C73 C79 124.6(11) . . ?
C78 C73 C79 117.3(12) . . ?
C73 C74 O14 118.7(11) . . ?
C73 C74 C75 122.8(12) . . ?
O14 C74 C75 118.3(12) . . ?
C76 C75 C74 116.8(14) . . ?
C76 C75 C86 121.4(12) . . ?
C74 C75 C86 121.7(12) . . ?
C75 C76 C77 122.6(13) . . ?
C75 C76 H76 118.7 . . ?
C77 C76 H76 118.7 . . ?
C76 C77 C78 120.9(13) . . ?
C76 C77 H77 119.6 . . ?
C78 C77 H77 119.6 . . ?
C77 C78 C73 119.1(14) . . ?
C77 C78 H78 120.5 . . ?
C73 C78 H78 120.5 . . ?
C82 C79 C73 115.0(10) . . ?
C82 C79 H79A 108.5 . . ?
C73 C79 H79A 108.5 . . ?
C82 C79 H79B 108.5 . . ?
C73 C79 H79B 108.5 . . ?
H79A C79 H79B 107.5 . . ?
C83 C80 C82 119.7(13) . . ?
C83 C80 H80 120.2 . . ?
C82 C80 H80 120.2 . . ?
O16 C81 C85 118.2(11) . . ?
O16 C81 C82 117.3(11) . . ?
C85 C81 C82 124.2(13) . . ?
C80 C82 C81 116.9(12) . . ?
C80 C82 C79 118.3(12) . . ?
C81 C82 C79 124.8(13) . . ?
C80 C83 C84 122.6(14) . . ?
C80 C83 H83 118.7 . . ?
C84 C83 H83 118.7 . . ?
C83 C84 C85 120.0(13) . . ?
C83 C84 H84 120 . . ?
C85 C84 H84 120 . . ?
C81 C85 C84 116.5(12) . . ?
C81 C85 C100 122.0(12) . . ?
C84 C85 C100 121.5(11) . . ?
C75 C86 C87 113.2(11) . . ?
C75 C86 H86A 108.9 . . ?
C87 C86 H86A 108.9 . . ?
C75 C86 H86B 108.9 . . ?
C87 C86 H86B 108.9 . . ?
H86A C86 H86B 107.8 . . ?
C88 C87 C92 114.1(12) . . ?
C88 C87 C86 126.7(12) . . ?
C92 C87 C86 119.0(12) . . ?
C87 C88 C89 130.4(12) . . ?
C87 C88 O15 111.9(10) . . ?
C89 C88 O15 117.6(10) . . ?
C88 C89 C90 114.7(11) . . ?
C88 C89 C99 127.6(12) . . ?
C90 C89 C99 117.5(11) . . ?
C91 C90 C89 116.7(13) . . ?
C91 C90 H90 121.6 . . ?
C89 C90 H90 121.6 . . ?
C90 C91 C92 125.0(15) . . ?
C90 C91 H91 117.5 . . ?
C92 C91 H91 117.5 . . ?
C91 C92 C87 118.8(14) . . ?
C91 C92 H92 120.6 . . ?
C87 C92 H92 120.6 . . ?
C94 C93 C98 123.5(12) . . ?
C94 C93 O10 119.7(12) . . ?
C98 C93 O10 116.7(12) . . ?
C93 C94 C95 119.8(13) . . ?
C93 C94 C100 124.2(11) . . ?
C95 C94 C100 115.7(13) . . ?
C96 C95 C94 115.1(14) . . ?
C96 C95 H95 122.4 . . ?
C94 C95 H95 122.4 . . ?
C97 C96 C95 126.6(14) . . ?
C97 C96 H96 116.7 . . ?
C95 C96 H96 116.7 . . ?
C96 C97 C98 118.3(14) . . ?
C96 C97 H97 120.9 . . ?
C98 C97 H97 120.9 . . ?
C93 C98 C97 116.3(13) . . ?
C93 C98 C99 125.9(12) . . ?
C97 C98 C99 117.2(12) . . ?
C89 C99 C98 114.2(11) . . ?
C89 C99 H99A 108.7 . . ?
C98 C99 H99A 108.7 . . ?
C89 C99 H99B 108.7 . . ?
C98 C99 H99B 108.7 . . ?
H99A C99 H99B 107.6 . . ?
C85 C100 C94 112.6(10) . . ?
C85 C100 H10E 109.1 . . ?
C94 C100 H10E 109.1 . . ?
C85 C100 H10F 109.1 . . ?
C94 C100 H10F 109.1 . . ?
H10E C100 H10F 107.8 . . ?
O20 P1 O19 114.3(5) . . ?
O20 P1 O18 108.7(5) . . ?
O19 P1 O18 113.5(5) . . ?
O20 P1 O17 104.7(5) . . ?
O19 P1 O17 106.9(5) . . ?
O18 P1 O17 108.2(5) . . ?
O20 P1 K2 59.0(4) . . ?
O19 P1 K2 144.1(4) . . ?
O18 P1 K2 51.0(3) . . ?
O17 P1 K2 108.9(4) . . ?
O20 P1 K1 30.5(4) . . ?
O19 P1 K1 84.6(4) . . ?
O18 P1 K1 130.8(3) . . ?
O17 P1 K1 109.1(3) . . ?
K2 P1 K1 86.90(12) . . ?
C46 O17 P1 120.5(7) . . ?
P1 O18 K2 99.8(4) . . ?
P1 O20 K1 129.8(6) . . ?
P1 O20 K2 91.5(4) . . ?
K1 O20 K2 132.2(4) . . ?
O24 P2 O21 118.8(7) . . ?
O24 P2 O23 108.3(6) . . ?
O21 P2 O23 111.7(6) . . ?
O24 P2 O22 103.0(5) . . ?
O21 P2 O22 108.1(5) . . ?
O23 P2 O22 105.9(6) . . ?
C33 O22 P2 122.3(8) . . ?
C35 O25 H25 109.5 . . ?
C48 O26 H26 109.5 . . ?
C52 C51 C47 119.9(14) . . ?
C52 C51 H51 120.1 . . ?
C47 C51 H51 120.1 . . ?
C51 C52 C53 123.8(15) . . ?
C51 C52 H52 118.1 . . ?
C53 C52 H52 118.1 . . ?
C49 C53 C52 118.1(13) . . ?
C49 C53 H53 121 . . ?
C52 C53 H53 121 . . ?
C47 C54 C45 113.3(10) . . ?
C47 C54 H54A 108.9 . . ?
C45 C54 H54A 108.9 . . ?
C47 C54 H54B 108.9 . . ?
C45 C54 H54B 108.9 . . ?
H54A C54 H54B 107.7 . . ?
C28 C27 C34 111.2(11) . . ?
C28 C27 H27A 109.4 . . ?
C34 C27 H27A 109.4 . . ?
C28 C27 H27B 109.4 . . ?
C34 C27 H27B 109.4 . . ?
H27A C27 H27B 108 . . ?
C29 C28 C33 115.8(13) . . ?
C29 C28 C27 119.8(12) . . ?
C33 C28 C27 124.4(11) . . ?
C30 C29 C28 121.7(14) . . ?
C30 C29 H29 119.2 . . ?
C28 C29 H29 119.2 . . ?
C29 C30 C31 120.8(13) . . ?
C29 C30 H30 119.6 . . ?
C31 C30 H30 119.6 . . ?
C32 C31 C30 121.6(14) . . ?
C32 C31 H31 119.2 . . ?
C30 C31 H31 119.2 . . ?
C31 C32 C33 117.5(13) . . ?
C31 C32 C50 121.5(14) . . ?
C33 C32 C50 120.8(12) . . ?
O22 C33 C32 122.3(12) . . ?
O22 C33 C28 115.2(12) . . ?
C32 C33 C28 122.4(12) . . ?
C35 C34 C39 117.1(12) . . ?
C35 C34 C27 121.9(12) . . ?
C39 C34 C27 120.8(12) . . ?
C34 C35 C36 122.2(12) . . ?
C34 C35 O25 121.0(11) . . ?
C36 C35 O25 116.3(11) . . ?
C35 C36 C37 117.1(12) . . ?
C35 C36 C43 121.4(11) . . ?
C37 C36 C43 121.3(11) . . ?
C38 C37 C36 121.8(12) . . ?
C38 C37 H37 119.1 . . ?
C36 C37 H37 119.1 . . ?
C37 C38 C39 121.5(13) . . ?
C37 C38 H38 119.2 . . ?
C39 C38 H38 119.2 . . ?
C38 C39 C34 120.0(13) . . ?
C38 C39 H39 120 . . ?
C34 C39 H39 120 . . ?
C41 C40 C42 123.0(13) . . ?
C41 C40 H40 118.5 . . ?
C42 C40 H40 118.5 . . ?
C40 C41 C44 119.7(13) . . ?
C40 C41 H41 120.1 . . ?
C44 C41 H41 120.1 . . ?
C40 C42 C46 116.0(13) . . ?
C40 C42 C43 121.9(12) . . ?
C46 C42 C43 122.2(11) . . ?
C36 C43 C42 112.1(11) . . ?
C36 C43 H43A 109.2 . . ?
C42 C43 H43A 109.2 . . ?
C36 C43 H43B 109.2 . . ?
C42 C43 H43B 109.2 . . ?
H43A C43 H43B 107.9 . . ?
C41 C44 C45 121.0(14) . . ?
C41 C44 H44 119.5 . . ?
C45 C44 H44 119.5 . . ?
C46 C45 C44 118.1(12) . . ?
C46 C45 C54 122.5(11) . . ?
C44 C45 C54 119.3(12) . . ?
C45 C46 O17 119.6(11) . . ?
C45 C46 C42 122.0(12) . . ?
O17 C46 C42 118.2(12) . . ?
C48 C47 C51 117.1(12) . . ?
C48 C47 C54 121.0(13) . . ?
C51 C47 C54 121.8(12) . . ?
C47 C48 O26 123.3(12) . . ?
C47 C48 C49 121.0(14) . . ?
O26 C48 C49 115.6(12) . . ?
C53 C49 C48 120.1(13) . . ?
C53 C49 C50 122.0(12) . . ?
C48 C49 C50 117.8(13) . . ?
C32 C50 C49 114.8(10) . . ?
C32 C50 H50A 108.6 . . ?
C49 C50 H50A 108.6 . . ?
C32 C50 H50B 108.6 . . ?
C49 C50 H50B 108.6 . . ?
H50A C50 H50B 107.6 . . ?
C1A O1A K2 144.8(10) . . ?
O1A C1A H1A1 109.5 . . ?
O1A C1A H1A2 109.5 . . ?
H1A1 C1A H1A2 109.5 . . ?
O1A C1A H1A3 109.5 . . ?
H1A1 C1A H1A3 109.5 . . ?
H1A2 C1A H1A3 109.5 . . ?
C2A O2A K1 130.7(10) . . ?
O2A C2A K1 30.3(7) . . ?
O2A C2A H2A1 109.5 . . ?
K1 C2A H2A1 100.4 . . ?
O2A C2A H2A2 109.5 . . ?
K1 C2A H2A2 86.5 . . ?
H2A1 C2A H2A2 109.5 . . ?
O2A C2A H2A3 109.5 . . ?
K1 C2A H2A3 138 . . ?
H2A1 C2A H2A3 109.5 . . ?
H2A2 C2A H2A3 109.5 . . ?
C3A O3A K1 122.7(10) . . ?
O3A C3A K1 35.1(7) . . ?
O3A C3A H3A1 109.5 . . ?
K1 C3A H3A1 74.7 . . ?
O3A C3A H3A2 109.5 . . ?
K1 C3A H3A2 118.4 . . ?
H3A1 C3A H3A2 109.5 . . ?
O3A C3A H3A3 109.5 . . ?
K1 C3A H3A3 127.3 . . ?
H3A1 C3A H3A3 109.5 . . ?
H3A2 C3A H3A3 109.5 . . ?
C1M O1M H1M 109.5 . . ?
O1M C1M H1M1 109.5 . . ?
O1M C1M H1M2 109.5 . . ?
H1M1 C1M H1M2 109.5 . . ?
O1M C1M H1M3 109.5 . . ?
H1M1 C1M H1M3 109.5 . . ?
H1M2 C1M H1M3 109.5 . . ?
C2M O2M H2M 109.5 . . ?
O2M C2M H2M1 109.5 . . ?
O2M C2M H2M2 109.5 . . ?
H2M1 C2M H2M2 109.5 . . ?
O2M C2M H2M3 109.5 . . ?
H2M1 C2M H2M3 109.5 . . ?
H2M2 C2M H2M3 109.5 . . ?
C3M O3M H3M 109.5 . . ?
O3M C3M H3M1 109.5 . . ?
O3M C3M H3M2 109.5 . . ?
H3M1 C3M H3M2 109.5 . . ?
O3M C3M H3M3 109.5 . . ?
H3M1 C3M H3M3 109.5 . . ?
H3M2 C3M H3M3 109.5 . . ?

loop_
_geom_bond_atom_site_label_1
_geom_bond_atom_site_label_2
_geom_bond_distance
_geom_bond_site_symmetry_2
_geom_bond_publ_flag
Cl3R C3R 1.765(16) . ?
C5R C4R 1.349(19) . ?
C5R C6R 1.43(2) . ?
C5R H5R 0.95 . ?
C4R C3R 1.37(2) . ?
C4R H4R 0.95 . ?
C3R C2R 1.38(2) . ?
C2R C1R 1.40(2) . ?
C2R H2R 0.95 . ?
C1R C6R 1.40(2) . ?
C1R H1R 0.95 . ?
C6R N7R 1.39(2) . ?
N7R C8R 1.376(18) . ?
N7R H7R1 0.92 . ?
C8R N8R 1.32(2) . ?
C8R N9R 1.342(19) . ?
N8R H8R1 0.88 . ?
N8R H8R2 0.88 . ?
N9R C10R 1.38(2) . ?
C10R N10R 1.33(2) . ?
C10R N11R 1.343(18) . ?
N10R H10A 0.88 . ?
N10R H10B 0.88 . ?
N11R C6Y 1.51(2) . ?
N11R H11A 0.92 . ?
C6Y C5Y 1.531(19) . ?
C6Y H6Y1 0.99 . ?
C6Y H6Y2 0.99 . ?
C5Y C4Y 1.473(18) . ?
C5Y H5Y1 0.99 . ?
C5Y H5Y2 0.99 . ?
C4Y C3Y 1.546(18) . ?
C4Y H4Y1 0.99 . ?
C4Y H4Y2 0.99 . ?
C3Y C2Y 1.505(19) . ?
C3Y H3Y1 0.99 . ?
C3Y H3Y2 0.99 . ?
C2Y C1Y 1.531(17) . ?
C2Y H2Y1 0.99 . ?
C2Y H2Y2 0.99 . ?
C1Y N11X 1.40(2) . ?
C1Y H1Y1 0.99 . ?
C1Y H1Y2 0.99 . ?
N11X C10X 1.278(18) . ?
N11X H11D 0.92 . ?
C10X N10X 1.332(19) . ?
C10X N9X 1.40(2) . ?
N10X H10C 0.88 . ?
N10X H10D 0.88 . ?
N9X C8X 1.297(18) . ?
C8X N7X 1.309(18) . ?
C8X N8X 1.329(17) . ?
N8X H8X1 0.88 . ?
N8X H8X2 0.88 . ?
N7X C6X 1.448(19) . ?
N7X H7X1 0.92 . ?
C6X C5X 1.370(19) . ?
C6X C1X 1.371(19) . ?
C1X C2X 1.45(2) . ?
C1X H1X 0.95 . ?
C2X C3X 1.32(2) . ?
C2X H2X 0.95 . ?
C3X C4X 1.367(18) . ?
C3X Cl3X 1.742(16) . ?
C4X C5X 1.327(19) . ?
C4X H4X 0.95 . ?
C5X H5X 0.95 . ?
K2 O11 2.335(8) . ?
K2 O2K 2.382(11) . ?
K2 O18 2.407(9) . ?
K2 O5K 2.421(8) . ?
K2 O1K 2.433(8) . ?
K2 O1A 2.435(12) . ?
K2 O20 2.616(10) . ?
K2 P1 3.051(5) . ?
K2 P3 3.664(4) . ?
K2 K1 4.464(5) . ?
K1 O3K 2.237(13) . ?
K1 O3A 2.255(12) . ?
K1 O20 2.265(9) . ?
K1 O2A 2.280(10) . ?
K1 O4K 2.281(10) . ?
K1 O7 2.286(10) . ?
K1 C3A 3.30(2) . ?
K1 C2A 3.43(2) . ?
K1 P1 3.428(5) . ?
K1 P4 3.558(6) . ?
P3 O11 1.488(9) . ?
P3 O12 1.515(10) . ?
P3 O13 1.549(10) . ?
P3 O14 1.656(8) . ?
O14 C74 1.406(13) . ?
P4 O9 1.501(10) . ?
P4 O7 1.528(9) . ?
P4 O8 1.536(10) . ?
P4 O10 1.627(9) . ?
O10 C93 1.415(14) . ?
O15 C88 1.439(14) . ?
O15 H15 0.84 . ?
O16 C81 1.374(15) . ?
O16 H16 0.84 . ?
C73 C74 1.371(17) . ?
C73 C78 1.431(16) . ?
C73 C79 1.540(17) . ?
C74 C75 1.420(17) . ?
C75 C76 1.358(17) . ?
C75 C86 1.469(19) . ?
C76 C77 1.364(18) . ?
C76 H76 0.95 . ?
C77 C78 1.382(17) . ?
C77 H77 0.95 . ?
C78 H78 0.95 . ?
C79 C82 1.492(17) . ?
C79 H79A 0.99 . ?
C79 H79B 0.99 . ?
C80 C83 1.372(16) . ?
C80 C82 1.399(18) . ?
C80 H80 0.95 . ?
C81 C85 1.395(15) . ?
C81 C82 1.412(17) . ?
C83 C84 1.392(17) . ?
C83 H83 0.95 . ?
C84 C85 1.399(17) . ?
C84 H84 0.95 . ?
C85 C100 1.498(17) . ?
C86 C87 1.488(17) . ?
C86 H86A 0.99 . ?
C86 H86B 0.99 . ?
C87 C88 1.327(15) . ?
C87 C92 1.405(17) . ?
C88 C89 1.388(16) . ?
C89 C90 1.432(16) . ?
C89 C99 1.486(16) . ?
C90 C91 1.357(17) . ?
C90 H90 0.95 . ?
C91 C92 1.405(19) . ?
C91 H91 0.95 . ?
C92 H92 0.95 . ?
C93 C94 1.360(17) . ?
C93 C98 1.405(17) . ?
C94 C95 1.441(17) . ?
C94 C100 1.524(18) . ?
C95 C96 1.364(18) . ?
C95 H95 0.95 . ?
C96 C97 1.354(19) . ?
C96 H96 0.95 . ?
C97 C98 1.432(18) . ?
C97 H97 0.95 . ?
C98 C99 1.510(18) . ?
C99 H99A 0.99 . ?
C99 H99B 0.99 . ?
C100 H10E 0.99 . ?
C100 H10F 0.99 . ?
P1 O20 1.504(9) . ?
P1 O19 1.505(11) . ?
P1 O18 1.510(9) . ?
P1 O17 1.630(8) . ?
O17 C46 1.407(14) . ?
P2 O24 1.470(10) . ?
P2 O21 1.509(12) . ?
P2 O23 1.527(10) . ?
P2 O22 1.636(9) . ?
O22 C33 1.377(14) . ?
O25 C35 1.405(14) . ?
O25 H25 0.84 . ?
O26 C48 1.388(16) . ?
O26 H26 0.84 . ?
C51 C52 1.308(16) . ?
C51 C47 1.440(18) . ?
C51 H51 0.95 . ?
C52 C53 1.398(18) . ?
C52 H52 0.95 . ?
C53 C49 1.355(18) . ?
C53 H53 0.95 . ?
C54 C47 1.516(16) . ?
C54 C45 1.517(16) . ?
C54 H54A 0.99 . ?
C54 H54B 0.99 . ?
C27 C28 1.487(18) . ?
C27 C34 1.549(17) . ?
C27 H27A 0.99 . ?
C27 H27B 0.99 . ?
C28 C29 1.425(17) . ?
C28 C33 1.433(17) . ?
C29 C30 1.343(19) . ?
C29 H29 0.95 . ?
C30 C31 1.391(17) . ?
C30 H30 0.95 . ?
C31 C32 1.382(16) . ?
C31 H31 0.95 . ?
C32 C33 1.396(18) . ?
C32 C50 1.508(19) . ?
C34 C35 1.376(17) . ?
C34 C39 1.424(18) . ?
C35 C36 1.378(16) . ?
C36 C37 1.397(16) . ?
C36 C43 1.533(17) . ?
C37 C38 1.324(16) . ?
C37 H37 0.95 . ?
C38 C39 1.344(16) . ?
C38 H38 0.95 . ?
C39 H39 0.95 . ?
C40 C41 1.349(18) . ?
C40 C42 1.388(16) . ?
C40 H40 0.95 . ?
C41 C44 1.356(17) . ?
C41 H41 0.95 . ?
C42 C46 1.432(17) . ?
C42 C43 1.567(19) . ?
C43 H43A 0.99 . ?
C43 H43B 0.99 . ?
C44 C45 1.422(16) . ?
C44 H44 0.95 . ?
C45 C46 1.345(16) . ?
C47 C48 1.380(17) . ?
C48 C49 1.413(17) . ?
C49 C50 1.519(18) . ?
C50 H50A 0.99 . ?
C50 H50B 0.99 . ?
O1A C1A 1.487(19) . ?
C1A H1A1 0.98 . ?
C1A H1A2 0.98 . ?
C1A H1A3 0.98 . ?
O2A C2A 1.47(2) . ?
C2A H2A1 0.98 . ?
C2A H2A2 0.98 . ?
C2A H2A3 0.98 . ?
O3A C3A 1.477(19) . ?
C3A H3A1 0.98 . ?
C3A H3A2 0.98 . ?
C3A H3A3 0.98 . ?
O1M C1M 1.451(15) . ?
O1M H1M 0.84 . ?
C1M H1M1 0.98 . ?
C1M H1M2 0.98 . ?
C1M H1M3 0.98 . ?
O2M C2M 1.426(17) . ?
O2M H2M 0.84 . ?
C2M H2M1 0.98 . ?
C2M H2M2 0.98 . ?
C2M H2M3 0.98 . ?
O3M C3M 1.399(13) . ?
O3M H3M 0.84 . ?
C3M H3M1 0.98 . ?
C3M H3M2 0.98 . ?
C3M H3M3 0.98 . ?

loop_
_geom_torsion_atom_site_label_1
_geom_torsion_atom_site_label_2
_geom_torsion_atom_site_label_3
_geom_torsion_atom_site_label_4
_geom_torsion
_geom_torsion_site_symmetry_1
_geom_torsion_site_symmetry_2
_geom_torsion_site_symmetry_3
_geom_torsion_site_symmetry_4
_geom_torsion_publ_flag
C6X N7X C8X N9X 7(2) . . . . ?
N7X C8X N9X C10X -150.1(15) . . . . ?
C8X N9X C10X N11X -150.0(14) . . . . ?
N9X C10X N11X C1Y 8(3) . . . . ?
C10X N11X C1Y C2Y 162(2) . . . . ?
N11X C1Y C2Y C3Y -178(3) . . . . ?
C1Y C2Y C3Y C4Y -174(3) . . . . ?
C2Y C3Y C4Y C5Y 21(5) . . . . ?
C3Y C4Y C5Y C6Y 173(3) . . . . ?
C4Y C5Y C6Y N11R -49(3) . . . . ?
C5Y C6Y N11R C10R 106.1(19) . . . . ?
C10R N9R C8R N7R -162.3(12) . . . . ?
N9R C8R N7R C6R -3(2) . . . . ?
